data_4518203
loop_
_publ_author_name
'See, Xin Yi'
'Wen, Xuelan'
'Wheeler, T. Alexander'
'Klein, Channing K.'
'Goodpaster, Jason D.'
'Reiner, Benjamin R.'
'Tonks, Ian A.'

_publ_section_title
;
 Iterative Supervised Principal Component Analysis Driven Ligand Design
 for Regioselective Ti-Catalyzed Pyrrole Synthesis
;
_journal_issue 22
_journal_name_full 'ACS Catalysis'
_journal_page_first 13504
_journal_page_last 13517
_journal_paper_doi 10.1021/acscatal.0c03939
_journal_volume 10
_journal_year 2020
_chemical_formula_moiety 'C50 H62 Cl4 N6 Ti2'
_chemical_formula_sum 'C50 H62 Cl4 N6 Ti2'
_chemical_formula_weight 984.65
_chemical_name_common Ti(NTol)Cl2bipy*
_space_group_crystal_system triclinic
_space_group_IT_number 2
_space_group_name_Hall '-P 1'
_space_group_name_H-M_alt 'P -1'
_atom_sites_solution_hydrogens geom
_audit_creation_method SHELXL-2018/3
_cell_angle_alpha 116.587(2)
_cell_angle_beta 93.947(3)
_cell_angle_gamma 112.994(3)
_cell_formula_units_Z 1
_cell_length_a 9.8644(9)
_cell_length_b 12.5071(11)
_cell_length_c 12.5128(10)
_cell_measurement_reflns_used 9920
_cell_measurement_temperature 100(2)
_cell_measurement_theta_max 26.1345
_cell_measurement_theta_min 2.345
_cell_volume 1213.89(19)
_computing_cell_refinement 'SAINT, Bruker'
_computing_data_collection 'APEX3, Bruker'
_computing_data_reduction 'SAINT, Bruker'
_computing_molecular_graphics 'Shelxle-(Rev. 825) (Huebschle, C. B., 2011)'
_computing_publication_material 'Bruker SHELXTL'
_computing_structure_refinement 'SHELXL-2018/3 (Sheldrick, 2018)'
_computing_structure_solution 'SHELXT 2014/5 (Sheldrick, 2014)'
_diffrn_ambient_temperature 100(2)
_diffrn_measured_fraction_theta_full 0.999
_diffrn_measured_fraction_theta_max 0.996
_diffrn_measurement_device_type 'Bruker Photon-II CMOS'
_diffrn_measurement_method '\f and \w scans'
_diffrn_radiation_type MoK\a
_diffrn_radiation_wavelength 0.71073
_diffrn_reflns_av_R_equivalents 0.0651
_diffrn_reflns_av_unetI/netI 0.0482
_diffrn_reflns_Laue_measured_fraction_full 0.999
_diffrn_reflns_Laue_measured_fraction_max 0.996
_diffrn_reflns_limit_h_max 12
_diffrn_reflns_limit_h_min -12
_diffrn_reflns_limit_k_max 15
_diffrn_reflns_limit_k_min -15
_diffrn_reflns_limit_l_max 15
_diffrn_reflns_limit_l_min -15
_diffrn_reflns_number 30009
_diffrn_reflns_point_group_measured_fraction_full 0.999
_diffrn_reflns_point_group_measured_fraction_max 0.996
_diffrn_reflns_theta_full 25.242
_diffrn_reflns_theta_max 26.440
_diffrn_reflns_theta_min 2.280
_diffrn_source micro
_exptl_absorpt_coefficient_mu 0.590
_exptl_absorpt_correction_type multi-scan
_exptl_absorpt_process_details 'SADABS, R. Blessing, 1995'
_exptl_crystal_colour Brown
_exptl_crystal_density_diffrn 1.347
_exptl_crystal_description Cube
_exptl_crystal_F_000 516
_exptl_crystal_size_max 0.100
_exptl_crystal_size_mid 0.080
_exptl_crystal_size_min 0.050
_exptl_transmission_factor_max 0.7454
_exptl_transmission_factor_min 0.6974
_refine_diff_density_max 0.550
_refine_diff_density_min -0.355
_refine_diff_density_rms 0.078
_refine_ls_extinction_method none
_refine_ls_goodness_of_fit_ref 1.058
_refine_ls_hydrogen_treatment constr
_refine_ls_matrix_type full
_refine_ls_number_parameters 300
_refine_ls_number_reflns 5007
_refine_ls_number_restraints 3
_refine_ls_restrained_S_all 1.070
_refine_ls_R_factor_all 0.0793
_refine_ls_R_factor_gt 0.0506
_refine_ls_shift/su_max 0.001
_refine_ls_shift/su_mean 0.000
_refine_ls_structure_factor_coef Fsqd
_refine_ls_weighting_details 'w=1/[\s^2^(Fo^2^)+(0.0535P)^2^+1.8927P] where P=(Fo^2^+2Fc^2^)/3'
_refine_ls_weighting_scheme calc
_refine_ls_wR_factor_gt 0.1208
_refine_ls_wR_factor_ref 0.1390
_reflns_Friedel_coverage 0.000
_reflns_number_gt 3671
_reflns_number_total 5007
_reflns_threshold_expression 'I > 2\s(I)'
_cod_data_source_file 7.cif
_cod_data_source_block 17309_x
_cod_depositor_comments 'Adding full bibliography for 4518200--4518203.cif.'
_cod_original_cell_volume 1213.89(18)
_cod_database_code 4518203
_shelx_shelxl_version_number 2018/3
_shelx_space_group_comment
; 
The symmetry employed for this shelxl refinement is uniquely defined 
by the following loop, which should always be used as a source of 
symmetry information in preference to the above space-group names. 
They are only intended as comments. 
;
_shelx_estimated_absorpt_t_min 0.943
_shelx_estimated_absorpt_t_max 0.971

loop_
_space_group_symop_operation_xyz
'x, y, z'
'-x, -y, -z'

loop_
_atom_site_label
_atom_site_type_symbol
_atom_site_fract_x
_atom_site_fract_y
_atom_site_fract_z
_atom_site_U_iso_or_equiv
_atom_site_adp_type
_atom_site_occupancy
_atom_site_site_symmetry_order
_atom_site_calc_flag
_atom_site_refinement_flags_posn
_atom_site_refinement_flags_adp
_atom_site_refinement_flags_occupancy
_atom_site_disorder_assembly
_atom_site_disorder_group
Ti1 Ti 0.92325(7) 0.57433(6) 0.56935(5) 0.02148(16) Uani 1 1 d . . . . .
C1 C 1.0288(4) 0.4406(3) 0.6781(3) 0.0253(7) Uani 1 1 d . . . . .
N1 N 1.0050(3) 0.4656(3) 0.5810(2) 0.0218(6) Uani 1 1 d . . . . .
Cl1 Cl 1.12380(10) 0.79295(8) 0.70524(7) 0.0340(2) Uani 1 1 d . . . . .
Cl2 Cl 0.79992(11) 0.58743(10) 0.72571(8) 0.0359(2) Uani 1 1 d . . . . .
C2 C 1.1271(4) 0.5462(4) 0.7971(3) 0.0313(8) Uani 1 1 d . . . . .
H2 H 1.177572 0.636606 0.814140 0.038 Uiso 1 1 calc R U . . .
N2 N 0.8004(3) 0.6625(3) 0.4992(2) 0.0239(6) Uani 1 1 d . . . . .
N3 N 0.6931(3) 0.4101(3) 0.4424(2) 0.0251(6) Uani 1 1 d . . . . .
C3 C 1.1511(5) 0.5189(4) 0.8908(3) 0.0417(10) Uani 1 1 d . . . . .
H3 H 1.218940 0.591860 0.971326 0.050 Uiso 1 1 calc R U . . .
C7 C 1.1088(6) 0.3628(5) 0.9742(4) 0.0587(13) Uani 1 1 d . . . . .
H7A H 1.018806 0.282367 0.960913 0.088 Uiso 1 1 calc R U . . .
H7B H 1.127663 0.441671 1.054503 0.088 Uiso 1 1 calc R U . . .
H7C H 1.199281 0.348088 0.974857 0.088 Uiso 1 1 calc R U . . .
C6 C 0.9567(4) 0.3094(4) 0.6571(3) 0.0321(8) Uani 1 1 d . . . . .
H6 H 0.890580 0.235601 0.576402 0.039 Uiso 1 1 calc R U . . .
C5 C 0.9812(5) 0.2858(4) 0.7539(4) 0.0399(9) Uani 1 1 d . . . . .
H5 H 0.928311 0.196041 0.738221 0.048 Uiso 1 1 calc R U . . .
C4 C 1.0790(5) 0.3880(4) 0.8704(3) 0.0409(9) Uani 1 1 d . . . . .
C8 C 0.8581(4) 0.7932(3) 0.5338(3) 0.0320(8) Uani 1 1 d . . . . .
H8 H 0.947966 0.857919 0.603513 0.038 Uiso 1 1 calc R U . . .
C9 C 0.7933(4) 0.8389(3) 0.4731(3) 0.0327(8) Uani 1 1 d . . . . .
H9 H 0.838376 0.932983 0.501884 0.039 Uiso 1 1 calc R U . . .
C10 C 0.6632(4) 0.7478(3) 0.3706(3) 0.0299(8) Uani 1 1 d . . . . .
C11 C 0.6025(4) 0.6121(3) 0.3363(3) 0.0283(7) Uani 1 1 d . . . . .
H11 H 0.511779 0.545671 0.267738 0.034 Uiso 1 1 calc R U . . .
C12 C 0.6729(4) 0.5727(3) 0.4008(3) 0.0247(7) Uani 1 1 d . . . . .
C13 C 0.5912(5) 0.7917(4) 0.2961(4) 0.0429(10) Uani 1 1 d D . . . .
C14 C 0.5545(9) 0.6895(7) 0.1503(6) 0.0566(17) Uani 0.680(5) 1 d D . P A 1
H14A H 0.506683 0.715577 0.101508 0.085 Uiso 0.680(5) 1 calc R U P A 1
H14B H 0.483764 0.597027 0.128523 0.085 Uiso 0.680(5) 1 calc R U P A 1
H14C H 0.650547 0.693358 0.131592 0.085 Uiso 0.680(5) 1 calc R U P A 1
C15 C 0.6874(10) 0.9272(8) 0.3173(10) 0.073(3) Uani 0.680(5) 1 d D . P A 1
H15A H 0.788202 0.936405 0.306900 0.109 Uiso 0.680(5) 1 calc R U P A 1
H15B H 0.701354 0.995987 0.402453 0.109 Uiso 0.680(5) 1 calc R U P A 1
H15C H 0.637098 0.939846 0.256884 0.109 Uiso 0.680(5) 1 calc R U P A 1
C16 C 0.4306(7) 0.7694(8) 0.3093(7) 0.0556(16) Uani 0.680(5) 1 d D . P A 1
H16A H 0.379011 0.782040 0.249547 0.083 Uiso 0.680(5) 1 calc R U P A 1
H16B H 0.440421 0.834845 0.394614 0.083 Uiso 0.680(5) 1 calc R U P A 1
H16C H 0.369764 0.677035 0.292293 0.083 Uiso 0.680(5) 1 calc R U P A 1
C14' C 0.4509(16) 0.6893(14) 0.2006(12) 0.0566(17) Uani 0.320(5) 1 d D . P A 2
H14D H 0.408319 0.729723 0.165770 0.085 Uiso 0.320(5) 1 calc R U P A 2
H14E H 0.377416 0.645801 0.235464 0.085 Uiso 0.320(5) 1 calc R U P A 2
H14F H 0.469926 0.621320 0.134239 0.085 Uiso 0.320(5) 1 calc R U P A 2
C15' C 0.7238(18) 0.8773(19) 0.273(2) 0.073(3) Uani 0.320(5) 1 d D . P A 2
H15D H 0.763854 0.821131 0.216805 0.109 Uiso 0.320(5) 1 calc R U P A 2
H15E H 0.804726 0.947686 0.352860 0.109 Uiso 0.320(5) 1 calc R U P A 2
H15F H 0.690983 0.919980 0.235123 0.109 Uiso 0.320(5) 1 calc R U P A 2
C16' C 0.5495(17) 0.9003(15) 0.4039(13) 0.0556(16) Uani 0.320(5) 1 d D . P A 2
H16D H 0.490932 0.927921 0.364873 0.083 Uiso 0.320(5) 1 calc R U P A 2
H16E H 0.645098 0.980217 0.466104 0.083 Uiso 0.320(5) 1 calc R U P A 2
H16F H 0.487560 0.857396 0.445097 0.083 Uiso 0.320(5) 1 calc R U P A 2
C17 C 0.6133(4) 0.4298(3) 0.3669(3) 0.0237(7) Uani 1 1 d . . . . .
C18 C 0.4865(4) 0.3227(3) 0.2667(3) 0.0246(7) Uani 1 1 d . . . . .
H18 H 0.435295 0.339718 0.213803 0.030 Uiso 1 1 calc R U . . .
C19 C 0.4314(4) 0.1901(3) 0.2410(3) 0.0255(7) Uani 1 1 d . . . . .
C20 C 0.5079(4) 0.1759(4) 0.3272(3) 0.0322(8) Uani 1 1 d . . . . .
H20 H 0.471234 0.089586 0.319611 0.039 Uiso 1 1 calc R U . . .
C21 C 0.6362(4) 0.2855(3) 0.4233(3) 0.0311(8) Uani 1 1 d . . . . .
H21 H 0.687034 0.271487 0.479288 0.037 Uiso 1 1 calc R U . . .
C22 C 0.2971(4) 0.0696(3) 0.1263(3) 0.0296(8) Uani 1 1 d . . . . .
C23 C 0.2841(5) 0.1025(4) 0.0226(3) 0.0402(9) Uani 1 1 d . . . . .
H23A H 0.384145 0.133797 0.006841 0.060 Uiso 1 1 calc R U . . .
H23B H 0.253169 0.173784 0.049093 0.060 Uiso 1 1 calc R U . . .
H23C H 0.206729 0.020786 -0.054120 0.060 Uiso 1 1 calc R U . . .
C24 C 0.1476(4) 0.0408(4) 0.1606(4) 0.0402(9) Uani 1 1 d . . . . .
H24A H 0.061191 -0.034249 0.085981 0.060 Uiso 1 1 calc R U . . .
H24B H 0.133781 0.121961 0.193467 0.060 Uiso 1 1 calc R U . . .
H24C H 0.151319 0.016102 0.224398 0.060 Uiso 1 1 calc R U . . .
C25 C 0.3204(5) -0.0589(3) 0.0776(3) 0.0392(9) Uani 1 1 d . . . . .
H25A H 0.239027 -0.133223 -0.000610 0.059 Uiso 1 1 calc R U . . .
H25B H 0.315601 -0.085832 0.140273 0.059 Uiso 1 1 calc R U . . .
H25C H 0.421211 -0.038310 0.062441 0.059 Uiso 1 1 calc R U . . .

loop_
_atom_site_aniso_label
_atom_site_aniso_U_11
_atom_site_aniso_U_22
_atom_site_aniso_U_33
_atom_site_aniso_U_23
_atom_site_aniso_U_13
_atom_site_aniso_U_12
Ti1 0.0262(3) 0.0205(3) 0.0153(3) 0.0080(2) 0.0023(2) 0.0110(3)
C1 0.0297(18) 0.0311(18) 0.0194(15) 0.0142(14) 0.0063(13) 0.0168(15)
N1 0.0241(14) 0.0208(13) 0.0157(12) 0.0085(11) 0.0005(10) 0.0081(11)
Cl1 0.0387(5) 0.0228(4) 0.0234(4) 0.0039(3) -0.0038(3) 0.0108(4)
Cl2 0.0453(5) 0.0516(6) 0.0296(4) 0.0260(4) 0.0181(4) 0.0326(5)
C2 0.037(2) 0.0325(19) 0.0220(16) 0.0117(15) 0.0025(14) 0.0179(17)
N2 0.0300(15) 0.0212(14) 0.0196(13) 0.0092(11) 0.0058(11) 0.0131(12)
N3 0.0245(14) 0.0257(14) 0.0247(13) 0.0143(12) 0.0030(11) 0.0107(12)
C3 0.053(3) 0.050(2) 0.0217(17) 0.0148(17) 0.0033(17) 0.030(2)
C7 0.075(3) 0.084(3) 0.045(2) 0.048(3) 0.019(2) 0.046(3)
C6 0.033(2) 0.0349(19) 0.0282(17) 0.0193(16) 0.0056(15) 0.0136(16)
C5 0.043(2) 0.041(2) 0.047(2) 0.0326(19) 0.0114(18) 0.0187(19)
C4 0.055(3) 0.061(3) 0.035(2) 0.035(2) 0.0195(18) 0.041(2)
C8 0.0330(19) 0.0236(17) 0.0304(18) 0.0102(15) 0.0020(15) 0.0112(15)
C9 0.036(2) 0.0233(17) 0.0390(19) 0.0152(16) 0.0100(16) 0.0152(16)
C10 0.0288(18) 0.0288(18) 0.0384(19) 0.0205(16) 0.0111(15) 0.0153(16)
C11 0.0264(18) 0.0265(17) 0.0327(18) 0.0170(15) 0.0046(14) 0.0118(15)
C12 0.0246(17) 0.0245(17) 0.0253(16) 0.0131(14) 0.0055(13) 0.0120(14)
C13 0.041(2) 0.045(2) 0.068(3) 0.044(2) 0.018(2) 0.026(2)
C14 0.075(5) 0.064(4) 0.047(3) 0.037(3) 0.007(3) 0.040(4)
C15 0.061(5) 0.055(6) 0.105(8) 0.063(6) -0.016(4) 0.011(4)
C16 0.054(4) 0.075(4) 0.079(5) 0.058(4) 0.027(3) 0.045(3)
C14' 0.075(5) 0.064(4) 0.047(3) 0.037(3) 0.007(3) 0.040(4)
C15' 0.061(5) 0.055(6) 0.105(8) 0.063(6) -0.016(4) 0.011(4)
C16' 0.054(4) 0.075(4) 0.079(5) 0.058(4) 0.027(3) 0.045(3)
C17 0.0224(17) 0.0285(17) 0.0259(16) 0.0165(14) 0.0070(13) 0.0142(14)
C18 0.0261(17) 0.0253(17) 0.0226(15) 0.0121(14) 0.0031(13) 0.0133(14)
C19 0.0243(17) 0.0273(17) 0.0243(16) 0.0121(14) 0.0053(13) 0.0135(14)
C20 0.0321(19) 0.0275(18) 0.0384(19) 0.0215(16) 0.0051(16) 0.0108(16)
C21 0.0285(18) 0.0313(19) 0.0359(18) 0.0244(16) 0.0026(15) 0.0090(16)
C22 0.0292(18) 0.0230(17) 0.0275(17) 0.0072(14) 0.0009(14) 0.0123(15)
C23 0.049(2) 0.034(2) 0.0254(17) 0.0098(16) -0.0025(16) 0.0176(19)
C24 0.0272(19) 0.031(2) 0.040(2) 0.0054(17) 0.0041(16) 0.0109(17)
C25 0.041(2) 0.0248(19) 0.0321(19) 0.0011(15) 0.0054(16) 0.0147(17)

loop_
_atom_type_symbol
_atom_type_description
_atom_type_scat_dispersion_real
_atom_type_scat_dispersion_imag
_atom_type_scat_source
C C 0.0033 0.0016 'International Tables Vol C Tables 4.2.6.8 and 6.1.1.4'
H H 0.0000 0.0000 'International Tables Vol C Tables 4.2.6.8 and 6.1.1.4'
Cl Cl 0.1484 0.1585 'International Tables Vol C Tables 4.2.6.8 and 6.1.1.4'
N N 0.0061 0.0033 'International Tables Vol C Tables 4.2.6.8 and 6.1.1.4'
Ti Ti 0.2776 0.4457 'International Tables Vol C Tables 4.2.6.8 and 6.1.1.4'

loop_
_geom_angle_atom_site_label_1
_geom_angle_atom_site_label_2
_geom_angle_atom_site_label_3
_geom_angle
_geom_angle_site_symmetry_1
_geom_angle_site_symmetry_3
_geom_angle_publ_flag
N1 Ti1 N1 82.38(11) . 2_766 ?
N1 Ti1 N3 97.62(11) . . ?
N1 Ti1 N3 86.96(10) 2_766 . ?
N1 Ti1 N2 164.49(10) . . ?
N1 Ti1 N2 85.93(10) 2_766 . ?
N3 Ti1 N2 71.52(10) . . ?
N1 Ti1 Cl1 102.44(8) . . ?
N1 Ti1 Cl1 98.46(8) 2_766 . ?
N3 Ti1 Cl1 159.73(8) . . ?
N2 Ti1 Cl1 89.31(7) . . ?
N1 Ti1 Cl2 96.91(8) . . ?
N1 Ti1 Cl2 170.38(8) 2_766 . ?
N3 Ti1 Cl2 83.62(8) . . ?
N2 Ti1 Cl2 92.92(7) . . ?
Cl1 Ti1 Cl2 91.07(4) . . ?
N1 Ti1 Ti1 42.44(8) . 2_766 ?
N1 Ti1 Ti1 39.95(7) 2_766 2_766 ?
N3 Ti1 Ti1 92.86(8) . 2_766 ?
N2 Ti1 Ti1 125.16(7) . 2_766 ?
Cl1 Ti1 Ti1 103.87(4) . 2_766 ?
Cl2 Ti1 Ti1 138.51(4) . 2_766 ?
C2 C1 C6 118.2(3) . . ?
C2 C1 N1 120.9(3) . . ?
C6 C1 N1 120.9(3) . . ?
C1 N1 Ti1 130.0(2) . . ?
C1 N1 Ti1 131.7(2) . 2_766 ?
Ti1 N1 Ti1 97.62(11) . 2_766 ?
C3 C2 C1 119.9(3) . . ?
C3 C2 H2 120.0 . . ?
C1 C2 H2 120.0 . . ?
C8 N2 C12 117.5(3) . . ?
C8 N2 Ti1 125.2(2) . . ?
C12 N2 Ti1 116.4(2) . . ?
C21 N3 C17 117.3(3) . . ?
C21 N3 Ti1 123.1(2) . . ?
C17 N3 Ti1 119.0(2) . . ?
C2 C3 C4 122.1(3) . . ?
C2 C3 H3 118.9 . . ?
C4 C3 H3 118.9 . . ?
C4 C7 H7A 109.5 . . ?
C4 C7 H7B 109.5 . . ?
H7A C7 H7B 109.5 . . ?
C4 C7 H7C 109.5 . . ?
H7A C7 H7C 109.5 . . ?
H7B C7 H7C 109.5 . . ?
C1 C6 C5 120.5(3) . . ?
C1 C6 H6 119.8 . . ?
C5 C6 H6 119.8 . . ?
C4 C5 C6 121.9(4) . . ?
C4 C5 H5 119.0 . . ?
C6 C5 H5 119.0 . . ?
C5 C4 C3 117.4(3) . . ?
C5 C4 C7 122.2(4) . . ?
C3 C4 C7 120.4(4) . . ?
N2 C8 C9 123.2(3) . . ?
N2 C8 H8 118.4 . . ?
C9 C8 H8 118.4 . . ?
C10 C9 C8 120.2(3) . . ?
C10 C9 H9 119.9 . . ?
C8 C9 H9 119.9 . . ?
C9 C10 C11 116.2(3) . . ?
C9 C10 C13 122.4(3) . . ?
C11 C10 C13 121.4(3) . . ?
C12 C11 C10 120.9(3) . . ?
C12 C11 H11 119.6 . . ?
C10 C11 H11 119.6 . . ?
N2 C12 C11 122.0(3) . . ?
N2 C12 C17 115.3(3) . . ?
C11 C12 C17 122.7(3) . . ?
C14' C13 C15' 122.4(11) . . ?
C15 C13 C16 112.4(5) . . ?
C14' C13 C10 115.9(6) . . ?
C15 C13 C10 116.2(4) . . ?
C15' C13 C10 103.5(7) . . ?
C16 C13 C10 110.7(4) . . ?
C15 C13 C14 105.3(6) . . ?
C16 C13 C14 102.5(5) . . ?
C10 C13 C14 108.6(3) . . ?
C14' C13 C16' 106.5(9) . . ?
C15' C13 C16' 104.2(10) . . ?
C10 C13 C16' 101.9(5) . . ?
C13 C14 H14A 109.5 . . ?
C13 C14 H14B 109.5 . . ?
H14A C14 H14B 109.5 . . ?
C13 C14 H14C 109.5 . . ?
H14A C14 H14C 109.5 . . ?
H14B C14 H14C 109.5 . . ?
C13 C15 H15A 109.5 . . ?
C13 C15 H15B 109.5 . . ?
H15A C15 H15B 109.5 . . ?
C13 C15 H15C 109.5 . . ?
H15A C15 H15C 109.5 . . ?
H15B C15 H15C 109.5 . . ?
C13 C16 H16A 109.5 . . ?
C13 C16 H16B 109.5 . . ?
H16A C16 H16B 109.5 . . ?
C13 C16 H16C 109.5 . . ?
H16A C16 H16C 109.5 . . ?
H16B C16 H16C 109.5 . . ?
C13 C14' H14D 109.5 . . ?
C13 C14' H14E 109.5 . . ?
H14D C14' H14E 109.5 . . ?
C13 C14' H14F 109.5 . . ?
H14D C14' H14F 109.5 . . ?
H14E C14' H14F 109.5 . . ?
C13 C15' H15D 109.5 . . ?
C13 C15' H15E 109.5 . . ?
H15D C15' H15E 109.5 . . ?
C13 C15' H15F 109.5 . . ?
H15D C15' H15F 109.5 . . ?
H15E C15' H15F 109.5 . . ?
C13 C16' H16D 109.5 . . ?
C13 C16' H16E 109.5 . . ?
H16D C16' H16E 109.5 . . ?
C13 C16' H16F 109.5 . . ?
H16D C16' H16F 109.5 . . ?
H16E C16' H16F 109.5 . . ?
N3 C17 C18 121.3(3) . . ?
N3 C17 C12 114.8(3) . . ?
C18 C17 C12 123.9(3) . . ?
C17 C18 C19 121.7(3) . . ?
C17 C18 H18 119.1 . . ?
C19 C18 H18 119.1 . . ?
C20 C19 C18 115.1(3) . . ?
C20 C19 C22 122.6(3) . . ?
C18 C19 C22 122.3(3) . . ?
C21 C20 C19 120.5(3) . . ?
C21 C20 H20 119.7 . . ?
C19 C20 H20 119.7 . . ?
N3 C21 C20 123.6(3) . . ?
N3 C21 H21 118.2 . . ?
C20 C21 H21 118.2 . . ?
C24 C22 C19 109.7(3) . . ?
C24 C22 C23 107.8(3) . . ?
C19 C22 C23 110.1(3) . . ?
C24 C22 C25 109.1(3) . . ?
C19 C22 C25 110.1(3) . . ?
C23 C22 C25 110.0(3) . . ?
C22 C23 H23A 109.5 . . ?
C22 C23 H23B 109.5 . . ?
H23A C23 H23B 109.5 . . ?
C22 C23 H23C 109.5 . . ?
H23A C23 H23C 109.5 . . ?
H23B C23 H23C 109.5 . . ?
C22 C24 H24A 109.5 . . ?
C22 C24 H24B 109.5 . . ?
H24A C24 H24B 109.5 . . ?
C22 C24 H24C 109.5 . . ?
H24A C24 H24C 109.5 . . ?
H24B C24 H24C 109.5 . . ?
C22 C25 H25A 109.5 . . ?
C22 C25 H25B 109.5 . . ?
H25A C25 H25B 109.5 . . ?
C22 C25 H25C 109.5 . . ?
H25A C25 H25C 109.5 . . ?
H25B C25 H25C 109.5 . . ?

loop_
_geom_bond_atom_site_label_1
_geom_bond_atom_site_label_2
_geom_bond_distance
_geom_bond_site_symmetry_2
_geom_bond_publ_flag
Ti1 N1 1.881(3) . ?
Ti1 N1 1.977(3) 2_766 ?
Ti1 N3 2.199(3) . ?
Ti1 N2 2.285(3) . ?
Ti1 Cl1 2.3304(10) . ?
Ti1 Cl2 2.3518(10) . ?
Ti1 Ti1 2.9042(11) 2_766 ?
C1 C2 1.393(4) . ?
C1 C6 1.395(5) . ?
C1 N1 1.409(4) . ?
C2 C3 1.389(5) . ?
C2 H2 0.9500 . ?
N2 C8 1.337(4) . ?
N2 C12 1.343(4) . ?
N3 C21 1.329(4) . ?
N3 C17 1.353(4) . ?
C3 C4 1.395(6) . ?
C3 H3 0.9500 . ?
C7 C4 1.502(5) . ?
C7 H7A 0.9800 . ?
C7 H7B 0.9800 . ?
C7 H7C 0.9800 . ?
C6 C5 1.395(5) . ?
C6 H6 0.9500 . ?
C5 C4 1.366(5) . ?
C5 H5 0.9500 . ?
C8 C9 1.385(5) . ?
C8 H8 0.9500 . ?
C9 C10 1.383(5) . ?
C9 H9 0.9500 . ?
C10 C11 1.394(5) . ?
C10 C13 1.531(5) . ?
C11 C12 1.387(4) . ?
C11 H11 0.9500 . ?
C12 C17 1.478(4) . ?
C13 C14' 1.414(12) . ?
C13 C15 1.466(7) . ?
C13 C15' 1.473(15) . ?
C13 C16 1.531(7) . ?
C13 C14 1.597(7) . ?
C13 C16' 1.645(12) . ?
C14 H14A 0.9800 . ?
C14 H14B 0.9800 . ?
C14 H14C 0.9800 . ?
C15 H15A 0.9800 . ?
C15 H15B 0.9800 . ?
C15 H15C 0.9800 . ?
C16 H16A 0.9800 . ?
C16 H16B 0.9800 . ?
C16 H16C 0.9800 . ?
C14' H14D 0.9800 . ?
C14' H14E 0.9800 . ?
C14' H14F 0.9800 . ?
C15' H15D 0.9800 . ?
C15' H15E 0.9800 . ?
C15' H15F 0.9800 . ?
C16' H16D 0.9800 . ?
C16' H16E 0.9800 . ?
C16' H16F 0.9800 . ?
C17 C18 1.379(4) . ?
C18 C19 1.394(4) . ?
C18 H18 0.9500 . ?
C19 C20 1.389(4) . ?
C19 C22 1.526(4) . ?
C20 C21 1.374(5) . ?
C20 H20 0.9500 . ?
C21 H21 0.9500 . ?
C22 C24 1.516(5) . ?
C22 C23 1.538(5) . ?
C22 C25 1.562(5) . ?
C23 H23A 0.9800 . ?
C23 H23B 0.9800 . ?
C23 H23C 0.9800 . ?
C24 H24A 0.9800 . ?
C24 H24B 0.9800 . ?
C24 H24C 0.9800 . ?
C25 H25A 0.9800 . ?
C25 H25B 0.9800 . ?
C25 H25C 0.9800 . ?

loop_
_geom_torsion_atom_site_label_1
_geom_torsion_atom_site_label_2
_geom_torsion_atom_site_label_3
_geom_torsion_atom_site_label_4
_geom_torsion
_geom_torsion_site_symmetry_1
_geom_torsion_site_symmetry_2
_geom_torsion_site_symmetry_3
_geom_torsion_site_symmetry_4
_geom_torsion_publ_flag
C2 C1 N1 Ti1 -61.1(4) . . . . ?
C6 C1 N1 Ti1 120.1(3) . . . . ?
C2 C1 N1 Ti1 106.9(3) . . . 2_766 ?
C6 C1 N1 Ti1 -72.0(4) . . . 2_766 ?
N1 Ti1 N1 C1 171.0(3) 2_766 . . . ?
N3 Ti1 N1 C1 -103.2(3) . . . . ?
N2 Ti1 N1 C1 -147.6(4) . . . . ?
Cl1 Ti1 N1 C1 73.9(3) . . . . ?
Cl2 Ti1 N1 C1 -18.7(3) . . . . ?
Ti1 Ti1 N1 C1 171.0(3) 2_766 . . . ?
N1 Ti1 N1 Ti1 0.000(1) 2_766 . . 2_766 ?
N3 Ti1 N1 Ti1 85.88(11) . . . 2_766 ?
N2 Ti1 N1 Ti1 41.4(4) . . . 2_766 ?
Cl1 Ti1 N1 Ti1 -97.04(9) . . . 2_766 ?
Cl2 Ti1 N1 Ti1 170.33(8) . . . 2_766 ?
C6 C1 C2 C3 0.1(5) . . . . ?
N1 C1 C2 C3 -178.8(3) . . . . ?
C1 C2 C3 C4 -0.3(6) . . . . ?
C2 C1 C6 C5 1.1(5) . . . . ?
N1 C1 C6 C5 179.9(3) . . . . ?
C1 C6 C5 C4 -2.1(6) . . . . ?
C6 C5 C4 C3 1.8(6) . . . . ?
C6 C5 C4 C7 -178.5(4) . . . . ?
C2 C3 C4 C5 -0.6(6) . . . . ?
C2 C3 C4 C7 179.7(4) . . . . ?
C12 N2 C8 C9 -0.3(5) . . . . ?
Ti1 N2 C8 C9 167.9(3) . . . . ?
N2 C8 C9 C10 -0.5(6) . . . . ?
C8 C9 C10 C11 1.4(5) . . . . ?
C8 C9 C10 C13 -177.1(3) . . . . ?
C9 C10 C11 C12 -1.5(5) . . . . ?
C13 C10 C11 C12 177.0(3) . . . . ?
C8 N2 C12 C11 0.2(5) . . . . ?
Ti1 N2 C12 C11 -169.0(3) . . . . ?
C8 N2 C12 C17 -179.6(3) . . . . ?
Ti1 N2 C12 C17 11.2(4) . . . . ?
C10 C11 C12 N2 0.8(5) . . . . ?
C10 C11 C12 C17 -179.5(3) . . . . ?
C9 C10 C13 C14' -174.7(8) . . . . ?
C11 C10 C13 C14' 6.9(9) . . . . ?
C9 C10 C13 C15 15.3(7) . . . . ?
C11 C10 C13 C15 -163.0(6) . . . . ?
C9 C10 C13 C15' 48.4(11) . . . . ?
C11 C10 C13 C15' -130.0(10) . . . . ?
C9 C10 C13 C16 -114.4(5) . . . . ?
C11 C10 C13 C16 67.2(5) . . . . ?
C9 C10 C13 C14 133.8(4) . . . . ?
C11 C10 C13 C14 -44.6(5) . . . . ?
C9 C10 C13 C16' -59.5(7) . . . . ?
C11 C10 C13 C16' 122.1(6) . . . . ?
C21 N3 C17 C18 -6.1(5) . . . . ?
Ti1 N3 C17 C18 165.0(2) . . . . ?
C21 N3 C17 C12 173.9(3) . . . . ?
Ti1 N3 C17 C12 -15.0(4) . . . . ?
N2 C12 C17 N3 2.0(4) . . . . ?
C11 C12 C17 N3 -177.9(3) . . . . ?
N2 C12 C17 C18 -178.1(3) . . . . ?
C11 C12 C17 C18 2.1(5) . . . . ?
N3 C17 C18 C19 2.2(5) . . . . ?
C12 C17 C18 C19 -177.8(3) . . . . ?
C17 C18 C19 C20 3.5(5) . . . . ?
C17 C18 C19 C22 -176.4(3) . . . . ?
C18 C19 C20 C21 -5.3(5) . . . . ?
C22 C19 C20 C21 174.6(3) . . . . ?
C17 N3 C21 C20 4.3(5) . . . . ?
Ti1 N3 C21 C20 -166.4(3) . . . . ?
C19 C20 C21 N3 1.5(6) . . . . ?
C20 C19 C22 C24 86.8(4) . . . . ?
C18 C19 C22 C24 -93.3(4) . . . . ?
C20 C19 C22 C23 -154.8(3) . . . . ?
C18 C19 C22 C23 25.1(4) . . . . ?
C20 C19 C22 C25 -33.3(4) . . . . ?
C18 C19 C22 C25 146.6(3) . . . . ?
